data_2242060
loop_
_publ_author_name
'Kennedy, Alan R.'
'Khalaf, Abedawn I.'
'Scott, Fraser J.'
'Suckling, Colin J.'

_publ_section_title
;
 Four pyrrole derivatives used as building blocks in the synthesis of
 minor-groove binders
;
_journal_coeditor_code SU5346
_journal_issue 2
_journal_name_full 'Acta Crystallographica Section E'
_journal_page_first 254
_journal_page_last 259
_journal_paper_doi 10.1107/S2056989017001177
_journal_volume 73
_journal_year 2017
_chemical_formula_iupac 'C12 H14 N2 O4'
_chemical_formula_moiety 'C12 H14 N2 O4'
_chemical_formula_sum 'C12 H14 N2 O4'
_chemical_formula_weight 250.25
_chemical_name_systematic
;
Ethyl 4-nitro-1-(4-pentynyl)-1<i>H</i>-pyrrole-2-carboxylate
;
_space_group_IT_number 14
_symmetry_cell_setting monoclinic
_symmetry_space_group_name_Hall '-P 2ybc'
_symmetry_space_group_name_H-M 'P 1 21/c 1'
_atom_sites_solution_hydrogens geom
_atom_sites_solution_primary direct
_atom_sites_solution_secondary difmap
_audit_creation_method SHELXL97
_cell_angle_alpha 90.00
_cell_angle_beta 104.472(5)
_cell_angle_gamma 90.00
_cell_formula_units_Z 4
_cell_length_a 7.8839(4)
_cell_length_b 16.1443(7)
_cell_length_c 10.2058(5)
_cell_measurement_reflns_used 2521
_cell_measurement_temperature 123(2)
_cell_measurement_theta_max 29.3060
_cell_measurement_theta_min 3.1895
_cell_volume 1257.78(11)
_computing_cell_refinement
;
CrysAlis PRO (Agilent, 2014)
;
_computing_data_collection
;
CrysAlis PRO (Agilent, 2014)
;
_computing_data_reduction
;
CrysAlis PRO (Agilent, 2014)
;
_computing_molecular_graphics
;
Mercury (Macrae <i>et al.</i>,  2008)
;
_computing_publication_material
;
SHELXL97 (Sheldrick, 2008)
;
_computing_structure_refinement
;
SHELXL97 (Sheldrick, 2008)
;
_computing_structure_solution
;
SIR92 (Altomare <i>et al.</i>,  1994)
;
_diffrn_ambient_temperature 123(2)
_diffrn_measured_fraction_theta_full 0.999
_diffrn_measured_fraction_theta_max 0.999
_diffrn_measurement_device_type 'Oxford Diffraction Xcalibur E'
_diffrn_measurement_method 'omega scans'
_diffrn_radiation_monochromator graphite
_diffrn_radiation_source 'fine-focus sealed tube'
_diffrn_radiation_type MoK\a
_diffrn_radiation_wavelength 0.71073
_diffrn_reflns_av_R_equivalents 0.0249
_diffrn_reflns_av_sigmaI/netI 0.0424
_diffrn_reflns_limit_h_max 9
_diffrn_reflns_limit_h_min -10
_diffrn_reflns_limit_k_max 17
_diffrn_reflns_limit_k_min -20
_diffrn_reflns_limit_l_max 12
_diffrn_reflns_limit_l_min -13
_diffrn_reflns_number 6098
_diffrn_reflns_theta_full 26.99
_diffrn_reflns_theta_max 26.99
_diffrn_reflns_theta_min 3.20
_diffrn_standards_decay_% 0
_diffrn_standards_interval_count 0
_diffrn_standards_interval_time 0
_diffrn_standards_number 0
_exptl_absorpt_coefficient_mu 0.100
_exptl_absorpt_correction_T_max 1.00000
_exptl_absorpt_correction_T_min 0.91786
_exptl_absorpt_correction_type multi-scan
_exptl_absorpt_process_details
;
(CrysAlis PRO; Oxford Diffraction, 2010)
;
_exptl_crystal_colour colourless
_exptl_crystal_density_diffrn 1.322
_exptl_crystal_density_method 'not measured'
_exptl_crystal_description rod
_exptl_crystal_F_000 528
_exptl_crystal_size_max 0.38
_exptl_crystal_size_mid 0.14
_exptl_crystal_size_min 0.06
_refine_diff_density_max 0.223
_refine_diff_density_min -0.242
_refine_ls_extinction_method none
_refine_ls_goodness_of_fit_ref 1.031
_refine_ls_hydrogen_treatment constr
_refine_ls_matrix_type full
_refine_ls_number_parameters 164
_refine_ls_number_reflns 2745
_refine_ls_number_restraints 0
_refine_ls_restrained_S_all 1.031
_refine_ls_R_factor_all 0.0588
_refine_ls_R_factor_gt 0.0413
_refine_ls_shift/su_max 0.000
_refine_ls_shift/su_mean 0.000
_refine_ls_structure_factor_coef Fsqd
_refine_ls_weighting_details 'calc w=1/[\s^2^(Fo^2^)+(0.0359P)^2^+0.3332P] where P=(Fo^2^+2Fc^2^)/3'
_refine_ls_weighting_scheme calc
_refine_ls_wR_factor_gt 0.0885
_refine_ls_wR_factor_ref 0.0995
_reflns_number_gt 2133
_reflns_number_total 2745
_reflns_threshold_expression I>2\s(I)
_cod_data_source_file su5346sup1.cif
_cod_data_source_block II
_cod_original_cell_volume 1257.78(10)
_cod_original_sg_symbol_H-M 'P 21/c'
_cod_database_code 2242060

loop_
_symmetry_equiv_pos_as_xyz
'x, y, z'
'-x, y+1/2, -z+1/2'
'-x, -y, -z'
'x, -y-1/2, z-1/2'

loop_
_atom_site_type_symbol
_atom_site_label
_atom_site_fract_x
_atom_site_fract_y
_atom_site_fract_z
_atom_site_U_iso_or_equiv
_atom_site_adp_type
_atom_site_calc_flag
_atom_site_refinement_flags
_atom_site_occupancy
_atom_site_symmetry_multiplicity
O O1 0.67236(15) -0.08852(7) 0.29527(11) 0.0320(3) Uani d . 1 1
O O2 0.66323(13) -0.10194(6) 0.51291(11) 0.0242(3) Uani d . 1 1
O O3 0.8949(2) 0.18072(8) 0.77978(13) 0.0489(4) Uani d . 1 1
O O4 1.00887(15) 0.25558(7) 0.64857(12) 0.0325(3) Uani d . 1 1
N N1 0.84828(15) 0.07104(8) 0.37170(12) 0.0192(3) Uani d . 1 1
N N2 0.93141(17) 0.19300(8) 0.67172(14) 0.0261(3) Uani d . 1 1
C C1 0.77664(17) 0.01969(9) 0.45352(15) 0.0190(3) Uani d . 1 1
C C2 0.79676(18) 0.05720(9) 0.57710(15) 0.0204(3) Uani d . 1 1
H H2 0.7608 0.0365 0.6530 0.024 Uiso calc R 1 1
C C3 0.88142(18) 0.13247(9) 0.56798(15) 0.0203(3) Uani d . 1 1
C C4 0.91140(18) 0.13959(9) 0.44135(15) 0.0201(3) Uani d . 1 1
H H4 0.9667 0.1848 0.4091 0.024 Uiso calc R 1 1
C C5 0.69928(18) -0.06124(9) 0.40866(15) 0.0210(3) Uani d . 1 1
C C6 0.5915(2) -0.18454(9) 0.48267(17) 0.0276(4) Uani d . 1 1
H H6A 0.6748 -0.2201 0.4501 0.033 Uiso calc R 1 1
H H6B 0.4800 -0.1822 0.4117 0.033 Uiso calc R 1 1
C C7 0.5610(2) -0.21857(11) 0.61188(19) 0.0391(5) Uani d . 1 1
H H7A 0.6723 -0.2205 0.6811 0.059 Uiso calc R 1 1
H H7B 0.5123 -0.2746 0.5959 0.059 Uiso calc R 1 1
H H7C 0.4785 -0.1828 0.6430 0.059 Uiso calc R 1 1
C C8 0.86099(19) 0.05609(10) 0.23232(15) 0.0222(3) Uani d . 1 1
H H8A 0.8812 -0.0037 0.2205 0.027 Uiso calc R 1 1
H H8B 0.9626 0.0869 0.2164 0.027 Uiso calc R 1 1
C C9 0.69648(19) 0.08289(10) 0.12910(15) 0.0237(3) Uani d . 1 1
H H9A 0.6743 0.1423 0.1423 0.028 Uiso calc R 1 1
H H9B 0.5953 0.0509 0.1431 0.028 Uiso calc R 1 1
C C10 0.7135(2) 0.06919(10) -0.01578(16) 0.0285(4) Uani d . 1 1
H H10A 0.6022 0.0852 -0.0801 0.034 Uiso calc R 1 1
H H10B 0.8069 0.1057 -0.0323 0.034 Uiso calc R 1 1
C C11 0.75444(19) -0.01676(11) -0.04200(16) 0.0285(4) Uani d . 1 1
C C12 0.7889(2) -0.08626(12) -0.0585(2) 0.0377(4) Uani d . 1 1
H H12 0.8167 -0.1424 -0.0718 0.045 Uiso calc R 1 1

loop_
_atom_site_aniso_label
_atom_site_aniso_U_11
_atom_site_aniso_U_22
_atom_site_aniso_U_33
_atom_site_aniso_U_12
_atom_site_aniso_U_13
_atom_site_aniso_U_23
O1 0.0447(7) 0.0269(6) 0.0227(6) -0.0082(5) 0.0050(5) -0.0042(5)
O2 0.0289(5) 0.0186(5) 0.0261(6) -0.0061(4) 0.0089(5) -0.0016(5)
O3 0.0915(11) 0.0352(8) 0.0284(7) -0.0224(7) 0.0306(7) -0.0113(6)
O4 0.0432(7) 0.0192(6) 0.0359(7) -0.0106(5) 0.0112(5) -0.0032(5)
N1 0.0202(6) 0.0199(6) 0.0171(7) 0.0005(5) 0.0038(5) 0.0017(5)
N2 0.0341(7) 0.0188(7) 0.0256(8) -0.0030(6) 0.0078(6) -0.0017(6)
C1 0.0194(7) 0.0173(7) 0.0197(8) 0.0006(6) 0.0037(6) 0.0021(6)
C2 0.0224(7) 0.0180(7) 0.0212(8) 0.0011(6) 0.0064(6) 0.0017(6)
C3 0.0215(7) 0.0177(7) 0.0208(8) 0.0011(6) 0.0033(6) 0.0007(6)
C4 0.0195(7) 0.0162(7) 0.0237(8) -0.0013(6) 0.0040(6) 0.0017(6)
C5 0.0200(7) 0.0201(8) 0.0223(8) 0.0023(6) 0.0040(6) 0.0006(6)
C6 0.0293(8) 0.0173(8) 0.0356(10) -0.0048(6) 0.0072(7) -0.0019(7)
C7 0.0462(10) 0.0295(10) 0.0397(11) -0.0126(8) 0.0073(8) 0.0070(8)
C8 0.0244(7) 0.0247(8) 0.0184(8) 0.0011(6) 0.0069(6) -0.0003(6)
C9 0.0266(7) 0.0234(8) 0.0200(8) 0.0036(6) 0.0036(6) 0.0004(6)
C10 0.0357(9) 0.0288(9) 0.0192(8) 0.0015(7) 0.0035(7) 0.0010(7)
C11 0.0243(8) 0.0374(10) 0.0238(9) -0.0022(7) 0.0058(6) -0.0050(7)
C12 0.0326(9) 0.0337(10) 0.0506(12) -0.0030(8) 0.0173(8) -0.0146(9)

loop_
_atom_type_symbol
_atom_type_description
_atom_type_scat_dispersion_real
_atom_type_scat_dispersion_imag
_atom_type_scat_source
O O 0.0106 0.0060 'International Tables Vol C Tables 4.2.6.8 and 6.1.1.4'
N N 0.0061 0.0033 'International Tables Vol C Tables 4.2.6.8 and 6.1.1.4'
C C 0.0033 0.0016 'International Tables Vol C Tables 4.2.6.8 and 6.1.1.4'
H H 0.0000 0.0000 'International Tables Vol C Tables 4.2.6.8 and 6.1.1.4'

loop_
_geom_angle_atom_site_label_1
_geom_angle_atom_site_label_2
_geom_angle_atom_site_label_3
_geom_angle
C5 O2 C6 115.49(12)
C4 N1 C1 109.00(12)
C4 N1 C8 122.81(12)
C1 N1 C8 128.18(12)
O3 N2 O4 122.99(13)
O3 N2 C3 118.42(13)
O4 N2 C3 118.59(13)
C2 C1 N1 108.50(13)
C2 C1 C5 128.60(13)
N1 C1 C5 122.87(13)
C1 C2 C3 105.63(13)
C1 C2 H2 127.2
C3 C2 H2 127.2
C4 C3 C2 109.36(13)
C4 C3 N2 124.15(13)
C2 C3 N2 126.49(14)
N1 C4 C3 107.50(12)
N1 C4 H4 126.2
C3 C4 H4 126.2
O1 C5 O2 124.15(14)
O1 C5 C1 125.78(14)
O2 C5 C1 110.08(13)
O2 C6 C7 106.78(13)
O2 C6 H6A 110.4
C7 C6 H6A 110.4
O2 C6 H6B 110.4
C7 C6 H6B 110.4
H6A C6 H6B 108.6
C6 C7 H7A 109.5
C6 C7 H7B 109.5
H7A C7 H7B 109.5
C6 C7 H7C 109.5
H7A C7 H7C 109.5
H7B C7 H7C 109.5
N1 C8 C9 111.85(11)
N1 C8 H8A 109.2
C9 C8 H8A 109.2
N1 C8 H8B 109.2
C9 C8 H8B 109.2
H8A C8 H8B 107.9
C8 C9 C10 111.30(12)
C8 C9 H9A 109.4
C10 C9 H9A 109.4
C8 C9 H9B 109.4
C10 C9 H9B 109.4
H9A C9 H9B 108.0
C11 C10 C9 112.91(13)
C11 C10 H10A 109.0
C9 C10 H10A 109.0
C11 C10 H10B 109.0
C9 C10 H10B 109.0
H10A C10 H10B 107.8
C12 C11 C10 177.77(19)
C11 C12 H12 180.0

loop_
_geom_bond_atom_site_label_1
_geom_bond_atom_site_label_2
_geom_bond_distance
O1 C5 1.2064(18)
O2 C5 1.3399(18)
O2 C6 1.4512(18)
O3 N2 1.2235(17)
O4 N2 1.2336(16)
N1 C4 1.3420(19)
N1 C1 1.3926(18)
N1 C8 1.4707(18)
N2 C3 1.4221(19)
C1 C2 1.372(2)
C1 C5 1.466(2)
C2 C3 1.401(2)
C2 H2 0.9500
C3 C4 1.376(2)
C4 H4 0.9500
C6 C7 1.502(2)
C6 H6A 0.9900
C6 H6B 0.9900
C7 H7A 0.9800
C7 H7B 0.9800
C7 H7C 0.9800
C8 C9 1.515(2)
C8 H8A 0.9900
C8 H8B 0.9900
C9 C10 1.534(2)
C9 H9A 0.9900
C9 H9B 0.9900
C10 C11 1.464(2)
C10 H10A 0.9900
C10 H10B 0.9900
C11 C12 1.177(2)
C12 H12 0.9500

loop_
_geom_hbond_atom_site_label_D
_geom_hbond_atom_site_label_H
_geom_hbond_atom_site_label_A
_geom_hbond_site_symmetry_A
_geom_hbond_distance_DH
_geom_hbond_distance_HA
_geom_hbond_distance_DA
_geom_hbond_angle_DHA
C4 H4 O3 4_565 0.95 2.53 3.323(2) 141
C10 H10B O3 1_554 0.99 2.51 3.337(2) 141
C12 H12 O4 2_745 0.95 2.40 3.262(2) 151

loop_
_geom_torsion_atom_site_label_1
_geom_torsion_atom_site_label_2
_geom_torsion_atom_site_label_3
_geom_torsion_atom_site_label_4
_geom_torsion
C4 N1 C1 C2 -0.32(16)
C8 N1 C1 C2 178.42(13)
C4 N1 C1 C5 -178.80(13)
C8 N1 C1 C5 -0.1(2)
N1 C1 C2 C3 0.25(15)
C5 C1 C2 C3 178.61(14)
C1 C2 C3 C4 -0.09(16)
C1 C2 C3 N2 -179.65(14)
O3 N2 C3 C4 178.63(15)
O4 N2 C3 C4 -1.1(2)
O3 N2 C3 C2 -1.9(2)
O4 N2 C3 C2 178.43(14)
C1 N1 C4 C3 0.26(16)
C8 N1 C4 C3 -178.56(12)
C2 C3 C4 N1 -0.11(16)
N2 C3 C4 N1 179.47(13)
C6 O2 C5 O1 1.6(2)
C6 O2 C5 C1 -177.89(11)
C2 C1 C5 O1 173.80(15)
N1 C1 C5 O1 -8.1(2)
C2 C1 C5 O2 -6.8(2)
N1 C1 C5 O2 171.39(12)
C5 O2 C6 C7 -179.97(13)
C4 N1 C8 C9 -95.21(16)
C1 N1 C8 C9 86.21(17)
N1 C8 C9 C10 178.43(12)
C8 C9 C10 C11 56.43(18)
C9 C10 C11 C12 -16(4)

_cod_database_fobs_code 2242060
